data_2101264
loop_
_publ_author_name
'Maurin, J. K.'
'Le\'s, A.'
'Winnicka-Maurin, M.'

_publ_section_title
;
 Resonance-assisted hydrogen bonds between oxime and carboxyl group.
 Comparison of tetrameric structures of 4-methyl-2-oxopentanoic acid
 oxime and levulinic acid oxime
;
_journal_issue 2
_journal_name_full 'Acta Crystallographica Section B'
_journal_page_first 232
_journal_page_last 240
_journal_paper_doi 10.1107/S0108768194011201
_journal_volume 51
_journal_year 1995
_chemical_formula_sum 'C6 H11 N O3'
_chemical_formula_weight 145.16
_space_group_IT_number 2
_space_group_name_Hall '-P 1'
_space_group_name_H-M_alt 'P -1'
_symmetry_cell_setting triclinic
_symmetry_space_group_name_Hall '-P 1'
_symmetry_space_group_name_H-M 'P -1'
_cell_angle_alpha 96.47(3)
_cell_angle_beta 97.97(3)
_cell_angle_gamma 86.31(2)
_cell_formula_units_Z 4
_cell_length_a 10.822(3)
_cell_length_b 13.743(2)
_cell_length_c 5.408(2)
_cell_volume 790.5(4)
_diffrn_radiation_type Mo
_diffrn_radiation_wavelength 0.71073
_exptl_absorpt_coefficient_mu 0.098
_exptl_crystal_density_diffrn 1.220
_exptl_crystal_F_000 312
_cod_data_source_file ab0328.cif
_cod_data_source_block ab0328a
_cod_original_cell_volume 790.0(4)
_cod_database_code 2101264

loop_
_space_group_symop_id
_space_group_symop_operation_xyz
1 x,y,z
2 -x,-y,-z

loop_
_atom_site_label
_atom_site_fract_x
_atom_site_fract_y
_atom_site_fract_z
_atom_site_U_iso_or_equiv
N1a .1453(2) .6798(2) .5135(4) .0536(6)
O1a .1563(2) .7785(2) .5929(5) .0672(6)
O2a .2498(2) .4576(2) .7267(4) .0726(7)
O3a .1327(2) .49414(15) .3685(4) .0672(6)
C1a .1983(2) .5170(2) .5904(5) .0532(7)
C2a .2083(2) .6234(2) .6669(5) .0513(7)
C3a .2875(3) .6580(2) .9071(5) .0548(7)
C4a .4154(3) .6915(2) .8694(6) .0610(8)
C5a .4845(5) .7280(4) 1.1248(9) .0988(14)
C6a .4934(4) .6105(3) .7435(10) .0863(11)
N1b -.1510(2) .7091(2) -.3453(5) .0552(6)
O1b -.2229(2) .7315(2) -.5649(4) .0672(6)
O2b .0067(2) .83069(15) .1880(4) .0660(6)
O3b -.0108(2) .66940(14) .0609(4) .0610(6)
C1b -.0340(2) .7636(2) .0353(5) .0511(7)
C2b -.1143(2) .7859(2) -.1990(5) .0520(7)
C3b -.1424(3) .8901(2) -.2500(7) .0603(8)
C4b -.2559(5) .9321(4) -.1079(14) .066(2)
C5b -.2596(8) 1.0436(5) -.1044(17) .107(3)
C6b -.3755(5) .8968(5) -.2589(13) .086(2)
C4b' -.2691(8) .9346(6) -.2167(17) .065(2)
C5b' -.2783(12) .9469(9) .063(2) .107(4)
C6b' -.2941(13) 1.0323(8) -.321(2) .120(4)
H10a .118(5) .811(4) .485(9) .123(18)
H30a .128(4) .4174(10) .314(7) .094(12)
H10b -.234(4) .672(3) -.640(8) .097(13)
H30b .047(3) .651(3) .226(5) .111(14)
H31a .242(3) .711(2) .991(5) .047(7)
H32a .295(3) .606(2) 1.023(6) .055(8)
H4a .410(3) .747(3) .752(6) .072(9)
H51a .576(5) .758(4) 1.110(10) .136(17)
H52a .434(5) .781(4) 1.202(9) .115(16)
H53a .502(4) .671(3) 1.243(9) .109(14)
H61a .507(5) .550(4) .854(10) .143(18)
H62a .52(4) .595(3) .579(9) .105(15)
H63a .578(4) .640(3) .716(8) .102(12)
H31b -.073(3) .927(3) -.185(7) .077(10)
H32b -.146(3) .893(2) -.427(7) .065(9)
H51b -.221(5) 1.028(4) .0580(4) .109(8)
H52b -.338(3) 1.080(4) -.089(11) .109(8)
H53b -.205(4) 1.083(4) -.173(10) .109(8)
H61b -.368(5) .8264(6) -.271(10) .109(8)
H62b -.388(5) .918(4) -.424(4) .109(8)
H63b -.445(4) .920(4) -.173(9) .109(8)
H54b -.3663(18) .959(5) .068(16) .109(8)
H55b -.235(6) 1.005(3) .127(14) .109(8)
H56b -.248(6) .895(4) .164(13) .109(8)
H64b -.338(6) 1.090(3) -.252(14) .109(8)
H65b -.353(6) .984(4) -.391(13) .109(8)
H66b -.250(7) 1.050(5) -.451(11) .109(8)

loop_
_geom_angle_atom_site_label_1
_geom_angle_atom_site_label_2
_geom_angle_atom_site_label_3
_geom_angle
C2a N1a O1a 113.1(2)
O2a C1a O3a 124.7(3)
O2a C1a C2a 120.2(2)
O3a C1a C2a 115.1(2)
N1a C2a C1a 115.0(2)
N1a C2a C3a 125.2(3)
C1a C2a C3a 119.8(2)
C2a C3a C4a 113.7(2)
C6a C4a C5a 109.6(3)
C6a C4a C3a 112.5(3)
C5a C4a C3a 108.7(3)
C2b N1b O1b 113.2(2)
O2b C1b O3b 124.6(3)
O2b C1b C2b 120.0(2)
O3b C1b C2b 115.4(2)
N1b C2b C1b 114.3(2)
N1b C2b C3b 126.2(3)
C1b C2b C3b 119.5(2)
C4b' C3b C2b 118.2(4)
C2b C3b C4b 108.3(3)
C6b C4b C5b 107.5(5)
C6b C4b C3b 108.8(5)
C5b C4b C3b 106.8(5)
C3b C4b' C6b' 112.8(8)
C3b C4b' C5b' 107.3(8)
C6b' C4b' C5b' 110.0(8)

loop_
_geom_bond_atom_site_label_1
_geom_bond_atom_site_label_2
_geom_bond_distance
N1a C2a 1.293(4)
N1a O1a 1.382(3)
O2a C1a 1.217(3)
O3a C1a 1.323(3)
C1a C2a 1.480(4)
C2a C3a 1.501(4)
C3a C4a 1.533(4)
C4a C6a 1.510(5)
C4a C5a 1.525(5)
N1b C2b 1.294(4)
N1b O1b 1.381(3)
O2b C1b 1.226(3)
O3b C1b 1.321(3)
C1b C2b 1.484(4)
C2b C3b 1.493(4)
C3b C4b' 1.490(9)
C3b C4b 1.581(6)
C4b C6b 1.508(7)
C4b C5b 1.527(7)
C4b' C6b' 1.508(10)
C4b' C5b' 1.517(10)

loop_
_geom_torsion_atom_site_label_1
_geom_torsion_atom_site_label_2
_geom_torsion_atom_site_label_3
_geom_torsion_atom_site_label_4
_geom_torsion
H10b O2a C1a O3a -0.6
H10b O2a C1a C2a -178.8
H30a O3a C1a O2a 2.3
H30a O3a C1a C2a -179.5
O1a N1a C2a C1a 179.4
O1a N1a C2a C3a -1.0
H30b N1a C2a C1a 2.1
O2a C1a C2a N1a -177.6
O2a C1a C2a C3a 2.8
O3a C1a C2a N1a 4.1
O3a C1a C2a C3a -175.5
C2b N1b O1b H10b -177.6
H10a O2b C1b O3b 0.6
H10a O2b C1b C2b -178.8
H30b O3b C1b O2b 1.7
H30b O3b C1b C2b -178.9
O1b N1b C2b C1b -178.4
O1b N1b C2b C3b -0.5
H30a N1b C2b C1b 1.0
H30a N1b C2b C3b 178.9
O2b C1b C2b N1b 179.9
O2b C1b C2b C3b 1.8
O3b C1b C2b N1b 0.4
O3b C1b C2b C3b -177.6
